data_4109661
loop_
_publ_author_name
'Ahmet Gunay'
'William D. Jones'

_publ_contact_author_address 'Department of Chemistry, University of Rochester, Rochester, New York 14627'
_publ_contact_author_email jones@chem.rochester.edu
_publ_contact_author_name 'William D. Jones'
_publ_section_title
;
 Cleavage of Carbon-Carbon Bonds of Diphenylacetylene and Its Derivatives
 via Photolysis of Pt Complexes: Tuning the C-C Bond Formation Energy
 toward Selective C-C Bond Activation
;
_journal_name_full 'Journal of the American Chemical Society'
_journal_page_first 8729
_journal_page_last 8735
_journal_paper_doi 10.1021/ja071698k
_journal_volume 129
_journal_year 2007
_chemical_formula_moiety 'C33 H51 F P2 Pt'
_chemical_formula_sum 'C33 H51 F P2 Pt'
_chemical_formula_weight 723.77
_chemical_name_common jonag17
_chemical_name_systematic 'Ni(dippe)(C6H4Me)(-CC-C6H4F), 11'
_space_group_IT_number 15
_symmetry_cell_setting monoclinic
_symmetry_space_group_name_Hall '-C 2yc'
_symmetry_space_group_name_H-M 'C 1 2/c 1'
_atom_sites_solution_hydrogens geom
_atom_sites_solution_primary direct
_atom_sites_solution_secondary difmap
_audit_creation_method SHELXL-97
_cell_angle_alpha 90.00
_cell_angle_beta 106.285(1)
_cell_angle_gamma 90.00
_cell_formula_units_Z 8
_cell_length_a 44.003(3)
_cell_length_b 9.1458(7)
_cell_length_c 16.5713(13)
_cell_measurement_reflns_used 2954
_cell_measurement_temperature 150.0(1)
_cell_measurement_theta_max 23.61
_cell_measurement_theta_min 2.47
_cell_volume 6401.4(8)
_computing_cell_refinement 'SAINT (Bruker, 2003)'
_computing_data_collection 'APEX2 (Bruker, 2004)'
_computing_data_reduction 'SAINT (Bruker, 2003)'
_computing_molecular_graphics 'SHELXTL (Bruker, 2000)'
_computing_publication_material 'SHELXTL (Bruker, 2000)'
_computing_structure_refinement 'SHELXL-97 (Sheldrick, 1997)'
_computing_structure_solution 'SHELXS-97 (Sheldrick, 1997)'
_diffrn_ambient_temperature 150.0(2)
_diffrn_measured_fraction_theta_full 0.984
_diffrn_measured_fraction_theta_max 0.984
_diffrn_measurement_device_type 'Bruker SMART APEX II CCD Platform'
_diffrn_measurement_method 'area detector, \w scans per \f'
_diffrn_radiation_monochromator graphite
_diffrn_radiation_source 'fine-focus sealed tube'
_diffrn_radiation_type MoK\a
_diffrn_radiation_wavelength 0.71073
_diffrn_reflns_av_R_equivalents 0.0974
_diffrn_reflns_av_sigmaI/netI 0.0897
_diffrn_reflns_limit_h_max 62
_diffrn_reflns_limit_h_min -61
_diffrn_reflns_limit_k_max 13
_diffrn_reflns_limit_k_min -12
_diffrn_reflns_limit_l_max 23
_diffrn_reflns_limit_l_min -23
_diffrn_reflns_number 48563
_diffrn_reflns_theta_full 30.53
_diffrn_reflns_theta_max 30.53
_diffrn_reflns_theta_min 0.96
_exptl_absorpt_coefficient_mu 4.509
_exptl_absorpt_correction_T_max 0.4058
_exptl_absorpt_correction_T_min 0.2136
_exptl_absorpt_correction_type multi-scan
_exptl_absorpt_process_details 'SADABS (Blessing, 1995)'
_exptl_crystal_colour 'pale yellow'
_exptl_crystal_density_diffrn 1.502
_exptl_crystal_description block
_exptl_crystal_F_000 2928
_exptl_crystal_size_max 0.36
_exptl_crystal_size_mid 0.32
_exptl_crystal_size_min 0.20
_refine_diff_density_max 2.512
_refine_diff_density_min -1.611
_refine_diff_density_rms 0.151
_refine_ls_extinction_method none
_refine_ls_goodness_of_fit_ref 1.015
_refine_ls_hydrogen_treatment constr
_refine_ls_matrix_type full
_refine_ls_number_parameters 347
_refine_ls_number_reflns 9617
_refine_ls_number_restraints 0
_refine_ls_restrained_S_all 1.015
_refine_ls_R_factor_all 0.1089
_refine_ls_R_factor_gt 0.0510
_refine_ls_shift/su_max 0.001
_refine_ls_shift/su_mean 0.000
_refine_ls_structure_factor_coef Fsqd
_refine_ls_weighting_details 'calc w=1/[\s^2^(Fo^2^)+(0.0467P)^2^+0.0000P] where P=(Fo^2^+2Fc^2^)/3'
_refine_ls_weighting_scheme calc
_refine_ls_wR_factor_gt 0.0920
_refine_ls_wR_factor_ref 0.1058
_reflns_number_gt 5815
_reflns_number_total 9617
_reflns_threshold_expression >2sigma(I)
_cod_data_source_file ja071698krom20070310_091942.cif
_cod_data_source_block jonag17
_cod_database_code 4109661

loop_
_symmetry_equiv_pos_as_xyz
'x, y, z'
'-x, y, -z+1/2'
'x+1/2, y+1/2, z'
'-x+1/2, y+1/2, -z+1/2'
'-x, -y, -z'
'x, -y, z-1/2'
'-x+1/2, -y+1/2, -z'
'x+1/2, -y+1/2, z-1/2'

loop_
_atom_site_label
_atom_site_type_symbol
_atom_site_fract_x
_atom_site_fract_y
_atom_site_fract_z
_atom_site_U_iso_or_equiv
_atom_site_adp_type
_atom_site_occupancy
_atom_site_symmetry_multiplicity
_atom_site_calc_flag
_atom_site_refinement_flags
Pt1 Pt 0.118774(5) 0.57973(2) 0.385713(12) 0.03088(7) Uani 1 1 d .
P1 P 0.09088(4) 0.50514(18) 0.47802(9) 0.0348(3) Uani 1 1 d .
P2 P 0.15894(3) 0.42116(18) 0.45431(8) 0.0346(3) Uani 1 1 d .
C1 C 0.14398(14) 0.6662(7) 0.3153(4) 0.0427(15) Uani 1 1 d .
C2 C 0.15983(14) 0.7362(8) 0.2807(4) 0.0446(15) Uani 1 1 d .
C3 C 0.17834(14) 0.8250(7) 0.2414(4) 0.0429(15) Uani 1 1 d .
C4 C 0.16449(15) 0.9368(6) 0.1852(4) 0.0419(14) Uani 1 1 d .
H4A H 0.1424 0.9544 0.1741 0.050 Uiso 1 1 calc R
C5 C 0.18152(17) 1.0211(7) 0.1461(4) 0.0526(17) Uani 1 1 d .
H5A H 0.1714 1.0932 0.1064 0.063 Uiso 1 1 calc R
C6 C 0.21373(17) 0.9999(8) 0.1649(4) 0.0519(17) Uani 1 1 d .
F1 F 0.23091(11) 1.0812(5) 0.1258(3) 0.0862(15) Uani 1 1 d .
C7 C 0.22859(17) 0.8966(9) 0.2219(4) 0.067(2) Uani 1 1 d .
H7A H 0.2509 0.8850 0.2355 0.081 Uiso 1 1 calc R
C8 C 0.21101(15) 0.8098(8) 0.2593(4) 0.0546(18) Uani 1 1 d .
H8A H 0.2214 0.7374 0.2984 0.066 Uiso 1 1 calc R
C9 C 0.08370(13) 0.7156(6) 0.3133(3) 0.0350(13) Uani 1 1 d .
C10 C 0.05512(13) 0.6650(7) 0.2586(4) 0.0407(14) Uani 1 1 d .
H10A H 0.0507 0.5631 0.2563 0.049 Uiso 1 1 calc R
C11 C 0.03337(13) 0.7584(7) 0.2085(4) 0.0399(14) Uani 1 1 d .
H11A H 0.0141 0.7187 0.1746 0.048 Uiso 1 1 calc R
C12 C 0.03818(15) 0.9068(7) 0.2051(4) 0.0461(15) Uani 1 1 d .
C13 C 0.06745(15) 0.9608(7) 0.2567(4) 0.0446(16) Uani 1 1 d .
H13A H 0.0725 1.0616 0.2556 0.054 Uiso 1 1 calc R
C14 C 0.08847(15) 0.8666(7) 0.3085(4) 0.0485(16) Uani 1 1 d .
H14A H 0.1076 0.9065 0.3434 0.058 Uiso 1 1 calc R
C15 C 0.05639(15) 0.3724(7) 0.4399(4) 0.0455(16) Uani 1 1 d .
C16 C 0.06293(16) 0.2804(8) 0.3718(5) 0.062(2) Uani 1 1 d .
H16A H 0.0442 0.2214 0.3452 0.093 Uiso 1 1 calc R
H16B H 0.0809 0.2158 0.3961 0.093 Uiso 1 1 calc R
H16C H 0.0679 0.3439 0.3296 0.093 Uiso 1 1 calc R
C17 C 0.0514(2) 0.2723(10) 0.5088(5) 0.088(3) Uani 1 1 d .
H17A H 0.0324 0.2126 0.4861 0.132 Uiso 1 1 calc R
H17B H 0.0487 0.3318 0.5555 0.132 Uiso 1 1 calc R
H17C H 0.0698 0.2084 0.5290 0.132 Uiso 1 1 calc R
C18 C 0.02500(16) 0.4533(8) 0.4024(5) 0.065(2) Uani 1 1 d .
H18A H 0.0091 0.3845 0.3701 0.098 Uiso 1 1 calc R
H18B H 0.0282 0.5316 0.3653 0.098 Uiso 1 1 calc R
H18C H 0.0176 0.4954 0.4479 0.098 Uiso 1 1 calc R
C19 C 0.07947(14) 0.6612(7) 0.5392(4) 0.0397(14) Uani 1 1 d .
C20 C 0.05332(15) 0.7592(8) 0.4824(4) 0.0527(17) Uani 1 1 d .
H20A H 0.0516 0.8500 0.5122 0.079 Uiso 1 1 calc R
H20B H 0.0330 0.7072 0.4685 0.079 Uiso 1 1 calc R
H20C H 0.0588 0.7824 0.4305 0.079 Uiso 1 1 calc R
C21 C 0.06939(15) 0.6091(7) 0.6153(4) 0.0507(18) Uani 1 1 d .
H21A H 0.0663 0.6938 0.6483 0.076 Uiso 1 1 calc R
H21B H 0.0859 0.5459 0.6502 0.076 Uiso 1 1 calc R
H21C H 0.0495 0.5541 0.5963 0.076 Uiso 1 1 calc R
C22 C 0.10863(14) 0.7586(7) 0.5690(4) 0.0473(16) Uani 1 1 d .
H22A H 0.1035 0.8437 0.5985 0.071 Uiso 1 1 calc R
H22B H 0.1154 0.7913 0.5203 0.071 Uiso 1 1 calc R
H22C H 0.1258 0.7031 0.6072 0.071 Uiso 1 1 calc R
C23 C 0.16858(14) 0.2789(7) 0.3831(4) 0.0419(15) Uani 1 1 d .
C24 C 0.19204(15) 0.3390(8) 0.3371(4) 0.0520(17) Uani 1 1 d .
H24A H 0.1953 0.2657 0.2972 0.078 Uiso 1 1 calc R
H24B H 0.2123 0.3611 0.3783 0.078 Uiso 1 1 calc R
H24C H 0.1834 0.4284 0.3067 0.078 Uiso 1 1 calc R
C25 C 0.18162(17) 0.1352(7) 0.4265(4) 0.0556(18) Uani 1 1 d .
H25A H 0.1855 0.0670 0.3850 0.083 Uiso 1 1 calc R
H25B H 0.1662 0.0925 0.4524 0.083 Uiso 1 1 calc R
H25C H 0.2015 0.1542 0.4701 0.083 Uiso 1 1 calc R
C26 C 0.13774(14) 0.2428(8) 0.3168(4) 0.0505(17) Uani 1 1 d .
H26A H 0.1417 0.1672 0.2791 0.076 Uiso 1 1 calc R
H26B H 0.1296 0.3309 0.2844 0.076 Uiso 1 1 calc R
H26C H 0.1222 0.2070 0.3445 0.076 Uiso 1 1 calc R
C27 C 0.19664(14) 0.5029(7) 0.5240(4) 0.0405(14) Uani 1 1 d .
C28 C 0.18856(15) 0.5712(7) 0.5996(4) 0.0494(16) Uani 1 1 d .
H28A H 0.2063 0.6319 0.6310 0.074 Uiso 1 1 calc R
H28B H 0.1846 0.4936 0.6362 0.074 Uiso 1 1 calc R
H28C H 0.1696 0.6319 0.5800 0.074 Uiso 1 1 calc R
C29 C 0.20851(16) 0.6252(8) 0.4768(4) 0.0578(19) Uani 1 1 d .
H29A H 0.2279 0.6678 0.5136 0.087 Uiso 1 1 calc R
H29B H 0.1922 0.7011 0.4601 0.087 Uiso 1 1 calc R
H29C H 0.2129 0.5845 0.4266 0.087 Uiso 1 1 calc R
C30 C 0.22294(16) 0.3907(8) 0.5585(4) 0.064(2) Uani 1 1 d .
H30A H 0.2402 0.4368 0.6016 0.095 Uiso 1 1 calc R
H30B H 0.2310 0.3550 0.5127 0.095 Uiso 1 1 calc R
H30C H 0.2145 0.3085 0.5833 0.095 Uiso 1 1 calc R
C31 C 0.11936(14) 0.4028(7) 0.5608(4) 0.0434(15) Uani 1 1 d .
H31A H 0.1316 0.4720 0.6036 0.052 Uiso 1 1 calc R
H31B H 0.1078 0.3361 0.5888 0.052 Uiso 1 1 calc R
C32 C 0.14232(14) 0.3131(6) 0.5251(4) 0.0408(14) Uani 1 1 d .
H32A H 0.1309 0.2277 0.4941 0.049 Uiso 1 1 calc R
H32B H 0.1598 0.2760 0.5722 0.049 Uiso 1 1 calc R
C33 C 0.01442(17) 1.0040(8) 0.1496(4) 0.0582(19) Uani 1 1 d .
H33A H -0.0066 0.9820 0.1560 0.087 Uiso 1 1 calc R
H33B H 0.0143 0.9883 0.0911 0.087 Uiso 1 1 calc R
H33C H 0.0198 1.1062 0.1652 0.087 Uiso 1 1 calc R

loop_
_atom_site_aniso_label
_atom_site_aniso_U_11
_atom_site_aniso_U_22
_atom_site_aniso_U_33
_atom_site_aniso_U_23
_atom_site_aniso_U_13
_atom_site_aniso_U_12
Pt1 0.03229(11) 0.03722(12) 0.02433(10) 0.00055(11) 0.00992(7) 0.00191(12)
P1 0.0355(8) 0.0419(9) 0.0300(7) -0.0028(7) 0.0142(6) -0.0027(7)
P2 0.0379(8) 0.0405(8) 0.0263(6) 0.0006(7) 0.0107(6) 0.0050(8)
C1 0.043(4) 0.050(4) 0.038(3) -0.003(3) 0.014(3) 0.000(3)
C2 0.041(4) 0.057(4) 0.038(3) 0.003(3) 0.015(3) 0.005(3)
C3 0.041(4) 0.050(4) 0.042(3) -0.007(3) 0.019(3) -0.006(3)
C4 0.045(3) 0.036(4) 0.045(3) -0.008(3) 0.014(3) 0.006(3)
C5 0.068(5) 0.041(4) 0.052(4) 0.005(3) 0.021(4) -0.007(3)
C6 0.052(4) 0.058(5) 0.054(4) -0.004(4) 0.028(4) -0.010(4)
F1 0.079(3) 0.092(4) 0.096(4) 0.016(3) 0.039(3) -0.029(3)
C7 0.044(4) 0.110(7) 0.048(4) 0.002(4) 0.014(3) -0.002(4)
C8 0.042(4) 0.079(5) 0.046(4) 0.011(4) 0.018(3) 0.006(4)
C9 0.040(3) 0.040(3) 0.028(3) -0.004(2) 0.013(2) 0.005(3)
C10 0.039(3) 0.048(4) 0.036(3) -0.003(3) 0.013(3) -0.003(3)
C11 0.034(3) 0.045(4) 0.040(3) 0.002(3) 0.009(3) -0.005(3)
C12 0.046(4) 0.054(4) 0.042(3) 0.005(3) 0.019(3) 0.018(3)
C13 0.048(4) 0.038(4) 0.046(4) 0.000(3) 0.011(3) -0.001(3)
C14 0.041(4) 0.050(4) 0.050(4) -0.003(3) 0.006(3) 0.006(3)
C15 0.045(4) 0.051(4) 0.046(4) -0.006(3) 0.021(3) -0.013(3)
C16 0.056(4) 0.060(5) 0.077(5) -0.020(4) 0.029(4) -0.020(4)
C17 0.119(7) 0.096(7) 0.063(5) -0.007(5) 0.051(5) -0.055(6)
C18 0.043(4) 0.081(6) 0.077(5) -0.024(4) 0.027(4) -0.012(4)
C19 0.043(3) 0.046(4) 0.038(3) -0.008(3) 0.024(3) 0.002(3)
C20 0.051(4) 0.060(4) 0.051(4) -0.009(4) 0.021(3) 0.008(4)
C21 0.051(4) 0.069(5) 0.040(3) -0.014(3) 0.025(3) -0.007(3)
C22 0.047(4) 0.046(4) 0.053(4) -0.014(3) 0.021(3) 0.003(3)
C23 0.050(4) 0.043(4) 0.037(3) -0.005(3) 0.020(3) 0.015(3)
C24 0.049(4) 0.065(5) 0.047(4) -0.003(3) 0.021(3) 0.014(4)
C25 0.070(5) 0.050(4) 0.047(4) -0.002(3) 0.017(4) 0.017(4)
C26 0.056(4) 0.058(4) 0.037(3) -0.021(3) 0.012(3) 0.001(4)
C27 0.037(3) 0.049(4) 0.032(3) -0.006(3) 0.003(3) 0.007(3)
C28 0.046(4) 0.059(4) 0.043(3) -0.013(3) 0.011(3) 0.004(3)
C29 0.044(4) 0.080(5) 0.050(4) -0.011(4) 0.016(3) -0.012(4)
C30 0.051(4) 0.082(6) 0.050(4) -0.015(4) 0.002(3) 0.022(4)
C31 0.048(4) 0.051(4) 0.033(3) 0.005(3) 0.014(3) -0.003(3)
C32 0.052(4) 0.037(3) 0.037(3) 0.007(3) 0.017(3) 0.009(3)
C33 0.062(5) 0.058(5) 0.060(5) 0.015(4) 0.025(4) 0.011(4)

loop_
_atom_type_symbol
_atom_type_description
_atom_type_scat_dispersion_real
_atom_type_scat_dispersion_imag
_atom_type_scat_source
C C 0.0033 0.0016 'International Tables Vol C Tables 4.2.6.8 and 6.1.1.4'
H H 0.0000 0.0000 'International Tables Vol C Tables 4.2.6.8 and 6.1.1.4'
F F 0.0171 0.0103 'International Tables Vol C Tables 4.2.6.8 and 6.1.1.4'
P P 0.1023 0.0942 'International Tables Vol C Tables 4.2.6.8 and 6.1.1.4'
Pt Pt -1.7033 8.3905 'International Tables Vol C Tables 4.2.6.8 and 6.1.1.4'

loop_
_geom_angle_atom_site_label_1
_geom_angle_atom_site_label_2
_geom_angle_atom_site_label_3
_geom_angle
C1 Pt1 C9 82.5(2)
C1 Pt1 P1 172.81(18)
C9 Pt1 P1 96.44(15)
C1 Pt1 P2 93.58(18)
C9 Pt1 P2 174.36(14)
P1 Pt1 P2 87.95(5)
C31 P1 C19 102.2(3)
C31 P1 C15 103.7(3)
C19 P1 C15 110.5(3)
C31 P1 Pt1 105.49(19)
C19 P1 Pt1 113.6(2)
C15 P1 Pt1 119.25(19)
C32 P2 C23 103.2(3)
C32 P2 C27 105.1(3)
C23 P2 C27 110.1(3)
C32 P2 Pt1 105.31(19)
C23 P2 Pt1 113.52(19)
C27 P2 Pt1 118.0(2)
C2 C1 Pt1 170.2(6)
C1 C2 C3 177.5(7)
C8 C3 C4 116.4(6)
C8 C3 C2 122.2(6)
C4 C3 C2 121.3(6)
C5 C4 C3 122.4(6)
C5 C4 H4A 118.8
C3 C4 H4A 118.8
C4 C5 C6 118.8(7)
C4 C5 H5A 120.6
C6 C5 H5A 120.6
F1 C6 C7 119.3(7)
F1 C6 C5 119.6(7)
C7 C6 C5 121.1(6)
C6 C7 C8 119.4(7)
C6 C7 H7A 120.3
C8 C7 H7A 120.3
C7 C8 C3 121.8(7)
C7 C8 H8A 119.1
C3 C8 H8A 119.1
C14 C9 C10 114.1(5)
C14 C9 Pt1 121.5(4)
C10 C9 Pt1 124.0(4)
C11 C10 C9 122.0(6)
C11 C10 H10A 119.0
C9 C10 H10A 119.0
C10 C11 C12 123.3(6)
C10 C11 H11A 118.4
C12 C11 H11A 118.4
C11 C12 C13 116.2(6)
C11 C12 C33 121.9(6)
C13 C12 C33 121.9(6)
C14 C13 C12 119.8(6)
C14 C13 H13A 120.1
C12 C13 H13A 120.1
C13 C14 C9 124.6(6)
C13 C14 H14A 117.7
C9 C14 H14A 117.7
C16 C15 C17 109.0(6)
C16 C15 C18 107.9(6)
C17 C15 C18 106.8(6)
C16 C15 P1 107.7(4)
C17 C15 P1 113.7(5)
C18 C15 P1 111.7(5)
C15 C16 H16A 109.5
C15 C16 H16B 109.5
H16A C16 H16B 109.5
C15 C16 H16C 109.5
H16A C16 H16C 109.5
H16B C16 H16C 109.5
C15 C17 H17A 109.5
C15 C17 H17B 109.5
H17A C17 H17B 109.5
C15 C17 H17C 109.5
H17A C17 H17C 109.5
H17B C17 H17C 109.5
C15 C18 H18A 109.5
C15 C18 H18B 109.5
H18A C18 H18B 109.5
C15 C18 H18C 109.5
H18A C18 H18C 109.5
H18B C18 H18C 109.5
C21 C19 C22 109.2(5)
C21 C19 C20 110.2(5)
C22 C19 C20 105.8(5)
C21 C19 P1 112.8(4)
C22 C19 P1 106.7(4)
C20 C19 P1 111.8(4)
C19 C20 H20A 109.5
C19 C20 H20B 109.5
H20A C20 H20B 109.5
C19 C20 H20C 109.5
H20A C20 H20C 109.5
H20B C20 H20C 109.5
C19 C21 H21A 109.5
C19 C21 H21B 109.5
H21A C21 H21B 109.5
C19 C21 H21C 109.5
H21A C21 H21C 109.5
H21B C21 H21C 109.5
C19 C22 H22A 109.5
C19 C22 H22B 109.5
H22A C22 H22B 109.5
C19 C22 H22C 109.5
H22A C22 H22C 109.5
H22B C22 H22C 109.5
C26 C23 C25 107.0(5)
C26 C23 C24 107.7(5)
C25 C23 C24 108.8(5)
C26 C23 P2 106.9(4)
C25 C23 P2 114.8(4)
C24 C23 P2 111.2(4)
C23 C24 H24A 109.5
C23 C24 H24B 109.5
H24A C24 H24B 109.5
C23 C24 H24C 109.5
H24A C24 H24C 109.5
H24B C24 H24C 109.5
C23 C25 H25A 109.5
C23 C25 H25B 109.5
H25A C25 H25B 109.5
C23 C25 H25C 109.5
H25A C25 H25C 109.5
H25B C25 H25C 109.5
C23 C26 H26A 109.5
C23 C26 H26B 109.5
H26A C26 H26B 109.5
C23 C26 H26C 109.5
H26A C26 H26C 109.5
H26B C26 H26C 109.5
C28 C27 C30 107.1(5)
C28 C27 C29 108.1(5)
C30 C27 C29 110.4(6)
C28 C27 P2 107.3(4)
C30 C27 P2 113.9(5)
C29 C27 P2 110.0(4)
C27 C28 H28A 109.5
C27 C28 H28B 109.5
H28A C28 H28B 109.5
C27 C28 H28C 109.5
H28A C28 H28C 109.5
H28B C28 H28C 109.5
C27 C29 H29A 109.5
C27 C29 H29B 109.5
H29A C29 H29B 109.5
C27 C29 H29C 109.5
H29A C29 H29C 109.5
H29B C29 H29C 109.5
C27 C30 H30A 109.5
C27 C30 H30B 109.5
H30A C30 H30B 109.5
C27 C30 H30C 109.5
H30A C30 H30C 109.5
H30B C30 H30C 109.5
C32 C31 P1 111.6(4)
C32 C31 H31A 109.3
P1 C31 H31A 109.3
C32 C31 H31B 109.3
P1 C31 H31B 109.3
H31A C31 H31B 108.0
C31 C32 P2 112.4(4)
C31 C32 H32A 109.1
P2 C32 H32A 109.1
C31 C32 H32B 109.1
P2 C32 H32B 109.1
H32A C32 H32B 107.9
C12 C33 H33A 109.5
C12 C33 H33B 109.5
H33A C33 H33B 109.5
C12 C33 H33C 109.5
H33A C33 H33C 109.5
H33B C33 H33C 109.5

loop_
_geom_bond_atom_site_label_1
_geom_bond_atom_site_label_2
_geom_bond_distance
Pt1 C1 1.986(6)
Pt1 C9 2.080(6)
Pt1 P1 2.3161(14)
Pt1 P2 2.3222(15)
P1 C31 1.834(6)
P1 C19 1.899(6)
P1 C15 1.908(6)
P2 C32 1.835(6)
P2 C23 1.882(6)
P2 C27 1.890(6)
C1 C2 1.204(8)
C2 C3 1.429(8)
C3 C8 1.391(8)
C3 C4 1.403(8)
C4 C5 1.359(8)
C4 H4A 0.9500
C5 C6 1.377(9)
C5 H5A 0.9500
C6 F1 1.349(7)
C6 C7 1.366(10)
C7 C8 1.372(9)
C7 H7A 0.9500
C8 H8A 0.9500
C9 C14 1.403(8)
C9 C10 1.406(8)
C10 C11 1.375(8)
C10 H10A 0.9500
C11 C12 1.377(8)
C11 H11A 0.9500
C12 C13 1.421(9)
C12 C33 1.479(9)
C13 C14 1.374(9)
C13 H13A 0.9500
C14 H14A 0.9500
C15 C16 1.499(9)
C15 C17 1.526(9)
C15 C18 1.536(9)
C16 H16A 0.9800
C16 H16B 0.9800
C16 H16C 0.9800
C17 H17A 0.9800
C17 H17B 0.9800
C17 H17C 0.9800
C18 H18A 0.9800
C18 H18B 0.9800
C18 H18C 0.9800
C19 C21 1.526(8)
C19 C22 1.526(8)
C19 C20 1.551(9)
C20 H20A 0.9800
C20 H20B 0.9800
C20 H20C 0.9800
C21 H21A 0.9800
C21 H21B 0.9800
C21 H21C 0.9800
C22 H22A 0.9800
C22 H22B 0.9800
C22 H22C 0.9800
C23 C26 1.523(8)
C23 C25 1.531(8)
C23 C24 1.546(8)
C24 H24A 0.9800
C24 H24B 0.9800
C24 H24C 0.9800
C25 H25A 0.9800
C25 H25B 0.9800
C25 H25C 0.9800
C26 H26A 0.9800
C26 H26B 0.9800
C26 H26C 0.9800
C27 C28 1.528(8)
C27 C30 1.533(8)
C27 C29 1.538(9)
C28 H28A 0.9800
C28 H28B 0.9800
C28 H28C 0.9800
C29 H29A 0.9800
C29 H29B 0.9800
C29 H29C 0.9800
C30 H30A 0.9800
C30 H30B 0.9800
C30 H30C 0.9800
C31 C32 1.542(8)
C31 H31A 0.9900
C31 H31B 0.9900
C32 H32A 0.9900
C32 H32B 0.9900
C33 H33A 0.9800
C33 H33B 0.9800
C33 H33C 0.9800

loop_
_geom_torsion_atom_site_label_1
_geom_torsion_atom_site_label_2
_geom_torsion_atom_site_label_3
_geom_torsion_atom_site_label_4
_geom_torsion
C1 Pt1 P1 C31 -90.4(15)
C9 Pt1 P1 C31 -171.5(3)
P2 Pt1 P1 C31 12.1(2)
C1 Pt1 P1 C19 20.7(15)
C9 Pt1 P1 C19 -60.4(3)
P2 Pt1 P1 C19 123.2(2)
C1 Pt1 P1 C15 153.7(14)
C9 Pt1 P1 C15 72.7(3)
P2 Pt1 P1 C15 -103.8(3)
C1 Pt1 P2 C32 -177.7(3)
C9 Pt1 P2 C32 -131.9(17)
P1 Pt1 P2 C32 9.3(2)
C1 Pt1 P2 C23 -65.5(3)
C9 Pt1 P2 C23 -19.7(17)
P1 Pt1 P2 C23 121.5(2)
C1 Pt1 P2 C27 65.4(3)
C9 Pt1 P2 C27 111.2(17)
P1 Pt1 P2 C27 -107.6(2)
C9 Pt1 C1 C2 80(3)
P1 Pt1 C1 C2 -2(5)
P2 Pt1 C1 C2 -104(3)
Pt1 C1 C2 C3 -18(19)
C1 C2 C3 C8 114(16)
C1 C2 C3 C4 -64(16)
C8 C3 C4 C5 3.8(9)
C2 C3 C4 C5 -178.9(6)
C3 C4 C5 C6 -2.8(10)
C4 C5 C6 F1 179.1(6)
C4 C5 C6 C7 -0.1(11)
F1 C6 C7 C8 -177.4(6)
C5 C6 C7 C8 1.8(12)
C6 C7 C8 C3 -0.7(11)
C4 C3 C8 C7 -2.0(10)
C2 C3 C8 C7 -179.3(7)
C1 Pt1 C9 C14 -55.8(5)
P1 Pt1 C9 C14 117.0(5)
P2 Pt1 C9 C14 -102.1(17)
C1 Pt1 C9 C10 116.9(5)
P1 Pt1 C9 C10 -70.3(5)
P2 Pt1 C9 C10 70.7(19)
C14 C9 C10 C11 -3.1(8)
Pt1 C9 C10 C11 -176.4(4)
C9 C10 C11 C12 2.7(9)
C10 C11 C12 C13 0.2(9)
C10 C11 C12 C33 179.3(6)
C11 C12 C13 C14 -2.3(9)
C33 C12 C13 C14 178.7(6)
C12 C13 C14 C9 1.7(10)
C10 C9 C14 C13 1.0(9)
Pt1 C9 C14 C13 174.4(5)
C31 P1 C15 C16 -88.1(5)
C19 P1 C15 C16 163.0(5)
Pt1 P1 C15 C16 28.7(6)
C31 P1 C15 C17 32.7(6)
C19 P1 C15 C17 -76.2(6)
Pt1 P1 C15 C17 149.5(5)
C31 P1 C15 C18 153.6(5)
C19 P1 C15 C18 44.8(5)
Pt1 P1 C15 C18 -89.5(5)
C31 P1 C19 C21 -51.2(5)
C15 P1 C19 C21 58.6(5)
Pt1 P1 C19 C21 -164.4(4)
C31 P1 C19 C22 68.7(5)
C15 P1 C19 C22 178.5(4)
Pt1 P1 C19 C22 -44.5(5)
C31 P1 C19 C20 -176.1(4)
C15 P1 C19 C20 -66.3(5)
Pt1 P1 C19 C20 70.8(4)
C32 P2 C23 C26 80.3(5)
C27 P2 C23 C26 -167.9(4)
Pt1 P2 C23 C26 -33.1(5)
C32 P2 C23 C25 -38.2(5)
C27 P2 C23 C25 73.6(5)
Pt1 P2 C23 C25 -151.6(4)
C32 P2 C23 C24 -162.3(4)
C27 P2 C23 C24 -50.5(5)
Pt1 P2 C23 C24 84.2(4)
C32 P2 C27 C28 -48.8(5)
C23 P2 C27 C28 -159.4(4)
Pt1 P2 C27 C28 68.2(5)
C32 P2 C27 C30 69.5(5)
C23 P2 C27 C30 -41.1(5)
Pt1 P2 C27 C30 -173.6(4)
C32 P2 C27 C29 -166.1(4)
C23 P2 C27 C29 83.4(5)
Pt1 P2 C27 C29 -49.1(5)
C19 P1 C31 C32 -155.5(4)
C15 P1 C31 C32 89.6(5)
Pt1 P1 C31 C32 -36.5(5)
P1 C31 C32 P2 47.4(5)
C23 P2 C32 C31 -153.8(4)
C27 P2 C32 C31 90.8(5)
Pt1 P2 C32 C31 -34.5(5)
